data_4115063
loop_
_publ_author_name
'Mikio Yasutake'
'Toru Koga'
'Youichi Sakamoto'
'Shingo Komatsu'
'Ming Zhou'
'Katsuya Sako'
'Hitoshi Tatemitsu'
'Satoru Onaka'
'Yoshio Aso'
'Shinobu Inoue'
'Teruo Shinmyozu'

_publ_section_title
;
 An Alternative Synthetic Route of [35](1,2,3,4,5)Cyclophane, and
 Structural Properties of Multibridged [3n]Cyclophanes and Their
 Charge-Transfer Complexes in the Solid State1
;
_journal_name_full 'Journal of the American Chemical Society'
_journal_page_first 10136
_journal_page_last 10145
_journal_paper_doi 10.1021/ja012363k
_journal_volume 124
_journal_year 2002
_chemical_formula_moiety 'C27 H32 '
_chemical_formula_sum 'C27 H32'
_chemical_formula_weight 356.55
_space_group_IT_number 14
_symmetry_cell_setting monoclinic
_symmetry_Int_Tables_number 14
_symmetry_space_group_name_Hall '-P 2ybc'
_symmetry_space_group_name_H-M 'P 1 21/c 1'
_cell_angle_alpha 90
_cell_angle_beta 94.70(2)
_cell_angle_gamma 90
_cell_formula_units_Z 8
_cell_length_a 12.878(3)
_cell_length_b 9.258(8)
_cell_length_c 31.25(1)
_cell_measurement_temperature 113.2
_cell_volume 3713(4)
_computing_cell_refinement PROCESS
_computing_data_collection PROCESS
_computing_data_reduction 'teXsan Ver. 1.10'
_computing_publication_material 'teXsan Ver. 1.10'
_computing_structure_refinement 'teXsan Ver. 1.10'
_computing_structure_solution SIR92
_diffrn_detector_area_resol_mean 0.010000
_diffrn_measured_fraction_theta_full 0.8069
_diffrn_measured_fraction_theta_max 0.8069
_diffrn_measurement_device_type 'Rigaku RAXIS-IV Imaging Plate'
_diffrn_measurement_method \w
_diffrn_radiation_type 'Mo K\a'
_diffrn_radiation_wavelength 0.7107
_diffrn_reflns_limit_h_max 16
_diffrn_reflns_limit_h_min 0
_diffrn_reflns_limit_k_max 12
_diffrn_reflns_limit_k_min 0
_diffrn_reflns_limit_l_max 40
_diffrn_reflns_limit_l_min -40
_diffrn_reflns_number 7041
_diffrn_reflns_theta_full 27.55
_diffrn_reflns_theta_max 27.55
_exptl_absorpt_coefficient_mu 0.071
_exptl_absorpt_correction_type none
_exptl_crystal_colour unknown
_exptl_crystal_density_diffrn 1.275
_exptl_crystal_description unknown
_exptl_crystal_size_max 0.000
_exptl_crystal_size_mid 0.000
_exptl_crystal_size_min 0.000
_refine_diff_density_max 0.61
_refine_diff_density_min -0.53
_refine_ls_extinction_method none
_refine_ls_goodness_of_fit_ref 3.460
_refine_ls_hydrogen_treatment noref
_refine_ls_number_parameters 487
_refine_ls_number_reflns 5617
_refine_ls_R_factor_gt 0.0940
_refine_ls_shift/su_max 0.0043
_refine_ls_structure_factor_coef F
_refine_ls_weighting_details 'w = 1/[\s^2^(Fo) + 0.00063|Fo|^2^]'
_refine_ls_weighting_scheme calc
_refine_ls_wR_factor_ref 0.1306
_reflns_number_gt 5617
_reflns_number_total 6919
_reflns_threshold_expression F^2^>3.0\s(F^2^)
_cod_data_source_file ja012363k_13.cif
_cod_data_source_block 35CP-3
_cod_original_cell_volume 3713.6299
_cod_original_formula_sum 'C27 H32 '
_cod_database_code 4115063

loop_
_symmetry_equiv_pos_as_xyz
x,y,z
-x,1/2+y,1/2-z
-x,-y,-z
x,1/2-y,1/2+z

loop_
_atom_site_label
_atom_site_type_symbol
_atom_site_fract_x
_atom_site_fract_y
_atom_site_fract_z
_atom_site_U_iso_or_equiv
_atom_site_adp_type
_atom_site_occupancy
_atom_site_calc_flag
C(1) C -0.0737(3) 0.1649(4) 0.07426(10) 0.0267(8) Uani 1.00 d
C(2) C -0.1261(2) 0.2632(4) 0.0978(1) 0.0252(8) Uani 1.00 d
C(3) C -0.1098(2) 0.2627(4) 0.14310(10) 0.0222(8) Uani 1.00 d
C(4) C -0.0383(2) 0.1616(4) 0.16318(9) 0.0212(7) Uani 1.00 d
C(5) C 0.0178(2) 0.0656(3) 0.13863(10) 0.0195(7) Uani 1.00 d
C(6) C 0.0021(2) 0.0704(4) 0.09315(10) 0.0228(8) Uani 1.00 d
C(7) C -0.1898(3) 0.3795(4) 0.0734(1) 0.0318(9) Uani 1.00 d
C(8) C -0.1251(3) 0.4843(4) 0.0483(1) 0.0330(9) Uani 1.00 d
C(9) C -0.0378(3) 0.5778(4) 0.0717(1) 0.0297(9) Uani 1.00 d
C(10) C 0.0479(2) 0.4892(4) 0.09605(10) 0.0226(8) Uani 1.00 d
C(11) C 0.0588(2) 0.4782(3) 0.14128(9) 0.0190(7) Uani 1.00 d
C(12) C 0.1288(2) 0.3763(3) 0.16122(9) 0.0195(7) Uani 1.00 d
C(13) C 0.1848(2) 0.2809(3) 0.13623(10) 0.0201(7) Uani 1.00 d
C(14) C 0.1752(2) 0.2952(4) 0.09126(10) 0.0236(8) Uani 1.00 d
C(15) C 0.1106(2) 0.4033(4) 0.07268(10) 0.0249(8) Uani 1.00 d
C(16) C -0.0085(2) 0.5702(4) 0.1688(1) 0.0258(8) Uani 1.00 d
C(17) C -0.1253(2) 0.5300(4) 0.1679(1) 0.0266(8) Uani 1.00 d
C(18) C -0.1630(2) 0.3726(4) 0.1700(1) 0.0276(8) Uani 1.00 d
C(19) C -0.0152(2) 0.1643(4) 0.21183(10) 0.0260(8) Uani 1.00 d
C(20) C 0.0445(2) 0.2968(4) 0.23128(9) 0.0238(8) Uani 1.00 d
C(21) C 0.1396(2) 0.3599(4) 0.21010(10) 0.0247(8) Uani 1.00 d
C(22) C 0.2534(2) 0.1598(4) 0.1573(1) 0.0259(8) Uani 1.00 d
C(23) C 0.2003(2) 0.0417(4) 0.1822(1) 0.0263(8) Uani 1.00 d
C(24) C 0.1024(2) -0.0322(4) 0.1604(1) 0.0263(8) Uani 1.00 d
C(25) C 0.0709(3) -0.0075(4) 0.0629(1) 0.0317(9) Uani 1.00 d
C(26) C 0.1336(3) 0.0956(4) 0.0358(1) 0.038(1) Uani 1.00 d
C(27) C 0.2177(3) 0.1887(4) 0.0594(1) 0.0322(9) Uani 1.00 d
C(28) C 0.6022(3) -0.3299(4) 0.06998(10) 0.0270(8) Uani 1.00 d
C(29) C 0.5376(2) -0.4241(3) 0.08975(10) 0.0225(8) Uani 1.00 d
C(30) C 0.5462(2) -0.4305(4) 0.13502(10) 0.0231(8) Uani 1.00 d
C(31) C 0.6164(2) -0.3386(4) 0.1587(1) 0.0278(9) Uani 1.00 d
C(32) C 0.6756(2) -0.2356(4) 0.1379(1) 0.0315(9) Uani 1.00 d
C(33) C 0.6671(3) -0.2314(4) 0.0925(1) 0.0315(9) Uani 1.00 d
C(34) C 0.4527(3) -0.4999(4) 0.0606(1) 0.0351(10) Uani 1.00 d
C(35) C 0.3743(3) -0.3955(5) 0.0366(1) 0.052(1) Uani 1.00 d
C(36) C 0.3047(3) -0.3038(5) 0.0633(2) 0.047(1) Uani 1.00 d
C(37) C 0.3644(2) -0.1991(4) 0.0942(1) 0.0252(8) Uani 1.00 d
C(38) C 0.3788(2) -0.2140(4) 0.1393(1) 0.0238(8) Uani 1.00 d
C(39) C 0.4492(2) -0.1218(4) 0.16308(10) 0.0250(8) Uani 1.00 d
C(40) C 0.5083(2) -0.0192(4) 0.1424(1) 0.0265(8) Uani 1.00 d
C(41) C 0.4939(3) -0.0054(4) 0.0975(1) 0.0264(8) Uani 1.00 d
C(42) C 0.4203(3) -0.0905(4) 0.07502(10) 0.0265(8) Uani 1.00 d
C(43) C 0.3227(3) -0.3359(5) 0.1608(1) 0.043(1) Uani 1.00 d
C(44) C 0.3793(3) -0.4670(5) 0.1752(2) 0.054(1) Uani 1.00 d
C(45) C 0.4748(3) -0.5288(4) 0.1579(1) 0.039(1) Uani 1.00 d
C(46) C 0.6199(4) -0.3400(5) 0.2077(1) 0.052(1) Uani 1.00 d
C(47) C 0.5558(3) -0.2334(5) 0.2299(1) 0.0361(10) Uani 1.00 d
C(48) C 0.4663(3) -0.1437(5) 0.2115(1) 0.047(1) Uani 1.00 d
C(49) C 0.5905(3) 0.0699(5) 0.1684(1) 0.046(1) Uani 1.00 d
C(50) C 0.7023(3) 0.0200(4) 0.1718(1) 0.038(1) Uani 1.00 d
C(51) C 0.7429(3) -0.1283(6) 0.1645(2) 0.060(1) Uani 1.00 d
C(52) C 0.7165(3) -0.1133(5) 0.0677(2) 0.056(1) Uani 1.00 d
C(53) C 0.6487(3) 0.0038(6) 0.0509(2) 0.071(2) Uani 1.00 d
C(54) C 0.5657(3) 0.0847(4) 0.0716(2) 0.049(1) Uani 1.00 d
H(1) H -0.0851 0.1681 0.0433 0.0411 Uiso 1.00 calc
H(2) H -0.2408 0.3544 0.0488 0.2420 Uiso 1.00 calc
H(3) H -0.2391 0.4430 0.0937 0.0257 Uiso 1.00 calc
H(4) H -0.0982 0.4259 0.0233 0.0589 Uiso 1.00 calc
H(5) H -0.1790 0.5565 0.0344 0.0115 Uiso 1.00 calc
H(6) H -0.0072 0.6378 0.0528 0.0304 Uiso 1.00 calc
H(7) H -0.0714 0.6426 0.0917 0.0576 Uiso 1.00 calc
H(8) H 0.1016 0.4126 0.0401 0.0356 Uiso 1.00 calc
H(9) H -0.0078 0.6578 0.1588 0.0216 Uiso 1.00 calc
H(10) H 0.0214 0.5705 0.2011 0.0117 Uiso 1.00 calc
H(11) H -0.1607 0.5710 0.1457 0.0349 Uiso 1.00 calc
H(12) H -0.1637 0.5805 0.1912 0.0346 Uiso 1.00 calc
H(13) H -0.2421 0.3823 0.1588 0.0418 Uiso 1.00 calc
H(14) H -0.1591 0.3333 0.2044 0.0251 Uiso 1.00 calc
H(15) H 0.0212 0.0739 0.2224 0.0314 Uiso 1.00 calc
H(16) H -0.0838 0.1562 0.2221 0.0123 Uiso 1.00 calc
H(17) H 0.0746 0.2723 0.2596 0.0429 Uiso 1.00 calc
H(18) H -0.0035 0.3729 0.2340 0.0592 Uiso 1.00 calc
H(19) H 0.1414 0.4567 0.2201 0.0226 Uiso 1.00 calc
H(20) H 0.2064 0.3058 0.2185 0.0406 Uiso 1.00 calc
H(21) H 0.2941 0.1114 0.1319 0.0197 Uiso 1.00 calc
H(22) H 0.3152 0.2135 0.1775 0.0311 Uiso 1.00 calc
H(23) H 0.2515 -0.0305 0.1894 0.0197 Uiso 1.00 calc
H(24) H 0.1848 0.0851 0.2107 0.0260 Uiso 1.00 calc
H(25) H 0.0716 -0.0944 0.1844 0.0194 Uiso 1.00 calc
H(26) H 0.1296 -0.1207 0.1371 0.0392 Uiso 1.00 calc
H(27) H 0.0228 -0.0555 0.0461 0.0906 Uiso 1.00 calc
H(28) H 0.1143 -0.0686 0.0787 0.0425 Uiso 1.00 calc
H(29) H 0.1739 0.0301 0.0166 0.0499 Uiso 1.00 calc
H(30) H 0.0820 0.1647 0.0143 0.0663 Uiso 1.00 calc
H(31) H 0.2562 0.2356 0.0359 0.0317 Uiso 1.00 calc
H(32) H 0.2684 0.1441 0.0796 0.0600 Uiso 1.00 calc
H(33) H 0.6023 -0.3322 0.0394 0.0346 Uiso 1.00 calc
H(34) H 0.4856 -0.5566 0.0404 0.0430 Uiso 1.00 calc
H(35) H 0.4148 -0.5619 0.0782 0.0430 Uiso 1.00 calc
H(36) H 0.4148 -0.3293 0.0207 0.0677 Uiso 1.00 calc
H(37) H 0.3309 -0.4499 0.0168 0.0677 Uiso 1.00 calc
H(38) H 0.2590 -0.2484 0.0441 0.0562 Uiso 1.00 calc
H(39) H 0.2654 -0.3669 0.0793 0.0562 Uiso 1.00 calc
H(40) H 0.4064 -0.0752 0.0449 0.0330 Uiso 1.00 calc
H(41) H 0.2955 -0.2939 0.1856 0.0564 Uiso 1.00 calc
H(42) H 0.2663 -0.3647 0.1413 0.0564 Uiso 1.00 calc
H(43) H 0.3986 -0.4512 0.2050 0.0660 Uiso 1.00 calc
H(44) H 0.3285 -0.5417 0.1723 0.0660 Uiso 1.00 calc
H(45) H 0.4513 -0.6025 0.1379 0.0486 Uiso 1.00 calc
H(46) H 0.5152 -0.5716 0.1812 0.0486 Uiso 1.00 calc
H(47) H 0.5980 -0.4338 0.2157 0.0645 Uiso 1.00 calc
H(48) H 0.6906 -0.3261 0.2181 0.0645 Uiso 1.00 calc
H(49) H 0.5289 -0.2867 0.2524 0.0455 Uiso 1.00 calc
H(50) H 0.6055 -0.1649 0.2418 0.0455 Uiso 1.00 calc
H(51) H 0.4740 -0.0499 0.2241 0.0578 Uiso 1.00 calc
H(52) H 0.4043 -0.1868 0.2203 0.0578 Uiso 1.00 calc
H(53) H 0.5902 0.1638 0.1563 0.0585 Uiso 1.00 calc
H(54) H 0.5702 0.0759 0.1971 0.0585 Uiso 1.00 calc
H(55) H 0.7351 0.0791 0.1524 0.0491 Uiso 1.00 calc
H(56) H 0.7275 0.0426 0.2005 0.0491 Uiso 1.00 calc
H(57) H 0.7579 -0.1711 0.1921 0.0773 Uiso 1.00 calc
H(58) H 0.8056 -0.1171 0.1510 0.0773 Uiso 1.00 calc
H(59) H 0.7707 -0.0712 0.0869 0.0694 Uiso 1.00 calc
H(60) H 0.7479 -0.1575 0.0447 0.0694 Uiso 1.00 calc
H(61) H 0.6953 0.0767 0.0428 0.0830 Uiso 1.00 calc
H(62) H 0.6133 -0.0365 0.0257 0.0830 Uiso 1.00 calc
H(63) H 0.5241 0.1332 0.0498 0.0600 Uiso 1.00 calc
H(64) H 0.5997 0.1538 0.0906 0.0600 Uiso 1.00 calc

loop_
_atom_site_aniso_label
_atom_site_aniso_U_11
_atom_site_aniso_U_22
_atom_site_aniso_U_33
_atom_site_aniso_U_12
_atom_site_aniso_U_13
_atom_site_aniso_U_23
C(1) 0.029(2) 0.027(2) 0.024(1) -0.008(1) -0.002(1) 0.002(1)
C(2) 0.019(1) 0.023(2) 0.033(2) -0.004(1) -0.003(1) 0.002(1)
C(3) 0.017(1) 0.021(2) 0.030(2) -0.004(1) 0.007(1) 0.000(1)
C(4) 0.020(1) 0.021(2) 0.024(1) -0.008(1) .005(1) -0.001(1)
C(5) 0.018(1) 0.016(2) 0.025(1) -0.007(1) 0.006(1) 0.002(1)
C(6) 0.025(2) 0.020(2) 0.023(1) -0.005(1) .004(1) -0.003(1)
C(7) 0.029(2) 0.031(2) 0.035(2) 0.000(2) -0.004(1) 0.007(1)
C(8) 0.033(2) 0.037(2) 0.028(2) 0.000(2) -0.003(1) 0.014(1)
C(9) 0.031(2) 0.025(2) 0.033(2) 0.003(1) 0.000(1) 0.008(1)
C(10) 0.022(1) 0.022(2) 0.024(1) -0.002(1) 0.002(1) 0.004(1)
C(11) 0.017(1) 0.017(2) 0.025(1) -0.003(1) .007(1) -0.003(1)
C(12) 0.017(1) 0.021(2) 0.021(1) -0.007(1) 0.005(1) 0.003(1)
C(13) 0.014(1) 0.020(2) 0.027(1) -0.002(1) 0.003(1) 0.003(1)
C(14) 0.019(1) 0.027(2) 0.027(2) -0.001(1) .011(1) -0.001(1)
C(15) 0.027(2) 0.027(2) 0.021(1) -0.002(1) 0.009(1) 0.003(1)
C(16) 0.024(2) 0.021(2) 0.034(2) 0.003(1) 0.008(1) -0.004(1)
C(17) 0.023(1) 0.023(2) 0.035(2) 0.004(1) 0.009(1) -0.002(1)
C(18) 0.019(1) 0.030(2) 0.034(2) 0.003(1) 0.008(1) 0.002(1)
C(19) 0.029(2) 0.028(2) 0.022(1) -0.007(1) 0.009(1) 0.001(1)
C(20) 0.026(2) 0.028(2) 0.017(1) -0.002(1) 0.003(1) 0.000(1)
C(21) 0.025(2) 0.026(2) 0.023(1) -0.005(1) .002(1) -0.001(1)
C(22) 0.019(1) 0.024(2) 0.034(2) 0.001(1) 0.001(1) 0.002(1)
C(23) 0.023(1) 0.022(2) 0.033(2) 0.002(1) 0.002(1) 0.005(1)
C(24) 0.026(2) 0.021(2) 0.032(2) -0.004(1) 0.002(1) 0.001(1)
C(25) 0.043(2) 0.026(2) 0.027(2) 0.000(2) 0.008(1) -0.003(1)
C(26) 0.046(2) 0.037(2) 0.034(2) -0.003(2) .019(2) -0.010(2)
C(27) 0.034(2) 0.034(2) 0.031(2) 0.002(2) 0.016(1) -0.002(1)
C(28) 0.033(2) 0.025(2) 0.025(2) 0.002(1) 0.013(1) -0.002(1)
C(29) 0.026(2) 0.017(2) 0.025(1) 0.003(1) 0.005(1) -0.004(1)
C(30) 0.026(1) 0.020(2) 0.024(1) 0.009(1) 0.004(1) 0.003(1)
C(31) 0.024(2) 0.031(2) 0.027(2) 0.017(1) -0.001(1) -0.004(1)
C(32) 0.017(1) 0.032(2) 0.044(2) 0.007(1) -0.001(1) -0.016(2)
C(33) 0.023(2) 0.022(2) 0.052(2) -0.002(1) .020(1) -0.008(2)
C(34) 0.036(2) 0.028(2) 0.040(2) 0.003(2) -0.006(1) -0.012(2)
C(35) 0.048(2) 0.045(3) 0.059(3) 0.016(2) -0.028(2) -0.029(2)
C(36) 0.029(2) 0.033(2) 0.076(3) 0.008(2) -0.019(2) -0.016(2)
C(37) 0.017(1) 0.024(2) 0.034(2) 0.003(1) -0.001(1) -0.001(1)
C(38) 0.019(1) 0.021(2) 0.033(2) 0.006(1) 0.008(1) 0.007(1)
C(39) 0.021(1) 0.031(2) 0.023(1) 0.012(1) 0.006(1) 0.001(1)
C(40) 0.019(1) 0.023(2) 0.038(2) 0.005(1) 0.004(1) -0.009(1)
C(41) 0.028(2) 0.020(2) 0.033(2) 0.005(1) 0.011(1) 0.004(1)
C(42) 0.031(2) 0.027(2) 0.021(1) 0.008(1) 0.002(1) 0.004(1)
C(43) 0.032(2) 0.035(2) 0.064(3) 0.008(2) 0.025(2) 0.018(2)
C(44) 0.025(2) 0.036(2) 0.104(4) 0.003(2) 0.025(2) 0.031(2)
C(45) 0.048(2) 0.028(2) 0.043(2) 0.013(2) 0.022(2) 0.014(2)
C(46) 0.064(3) 0.062(3) 0.027(2) 0.043(2) -0.013(2) -0.009(2)
C(47) 0.032(2) 0.056(3) 0.021(2) 0.015(2) 0.008(1) 0.008(2)
C(48) 0.060(3) 0.055(3) 0.025(2) 0.034(2) 0.005(2) -0.004(2)
C(49) 0.026(2) 0.036(2) 0.073(3) 0.004(2) -0.005(2) -0.029(2)
C(50) 0.024(2) 0.030(2) 0.060(2) -0.004(2) -0.003(2) -0.007(2)
C(51) 0.020(2) 0.052(3) 0.106(4) 0.006(2) -0.015(2) -0.045(3)
C(52) 0.051(2) 0.032(2) 0.092(3) -0.002(2) 0.051(3) 0.002(2)
C(53) 0.042(2) 0.100(4) 0.078(3) 0.028(3) 0.036(2) 0.071(3)
C(54) 0.054(2) 0.024(2) 0.074(3) -0.004(2) 0.038(2) 0.010(2)

loop_
_atom_type_symbol
_atom_type_description
_atom_type_scat_dispersion_real
_atom_type_scat_dispersion_imag
_atom_type_scat_source
C C 0.003 0.002
;International Tables for Crystallography
(1992, Vol. C, Tables 4.2.6.8 and 6.1.1.1)
;
H H 0.000 0.000
;International Tables for Crystallography
(1992, Vol. C, Table 6.1.1.2)
;

loop_
_geom_angle_atom_site_label_1
_geom_angle_atom_site_label_2
_geom_angle_atom_site_label_3
_geom_angle
_geom_angle_site_symmetry_2
_geom_angle_site_symmetry_3
_geom_angle_publ_flag
C(2) C(1) C(6) 122.6(3) 1_555 1_555 yes
C(1) C(2) C(3) 119.5(3) 1_555 1_555 yes
C(1) C(2) C(7) 117.8(3) 1_555 1_555 yes
C(3) C(2) C(7) 122.3(3) 1_555 1_555 yes
C(2) C(3) C(4) 118.8(3) 1_555 1_555 yes
C(2) C(3) C(18) 121.0(3) 1_555 1_555 yes
C(4) C(3) C(18) 120.2(3) 1_555 1_555 yes
C(3) C(4) C(5) 121.1(3) 1_555 1_555 yes
C(3) C(4) C(19) 119.7(3) 1_555 1_555 yes
C(5) C(4) C(19) 119.0(3) 1_555 1_555 yes
C(4) C(5) C(6) 119.2(3) 1_555 1_555 yes
C(4) C(5) C(24) 120.5(3) 1_555 1_555 yes
C(6) C(5) C(24) 120.1(3) 1_555 1_555 yes
C(1) C(6) C(5) 118.5(3) 1_555 1_555 yes
C(1) C(6) C(25) 116.9(3) 1_555 1_555 yes
C(5) C(6) C(25) 124.2(3) 1_555 1_555 yes
C(2) C(7) C(8) 114.2(3) 1_555 1_555 yes
C(7) C(8) C(9) 120.8(3) 1_555 1_555 yes
C(8) C(9) C(10) 113.7(3) 1_555 1_555 yes
C(9) C(10) C(11) 123.1(3) 1_555 1_555 yes
C(9) C(10) C(15) 118.3(3) 1_555 1_555 yes
C(11) C(10) C(15) 118.2(3) 1_555 1_555 yes
C(10) C(11) C(12) 119.8(3) 1_555 1_555 yes
C(10) C(11) C(16) 120.5(3) 1_555 1_555 yes
C(12) C(11) C(16) 119.6(3) 1_555 1_555 yes
C(11) C(12) C(13) 120.6(3) 1_555 1_555 yes
C(11) C(12) C(21) 120.6(3) 1_555 1_555 yes
C(13) C(12) C(21) 118.7(3) 1_555 1_555 yes
C(12) C(13) C(14) 119.0(3) 1_555 1_555 yes
C(12) C(13) C(22) 121.3(3) 1_555 1_555 yes
C(14) C(13) C(22) 119.7(3) 1_555 1_555 yes
C(13) C(14) C(15) 118.9(3) 1_555 1_555 yes
C(13) C(14) C(27) 125.5(3) 1_555 1_555 yes
C(15) C(14) C(27) 115.0(3) 1_555 1_555 yes
C(10) C(15) C(14) 123.1(3) 1_555 1_555 yes
C(11) C(16) C(17) 116.8(3) 1_555 1_555 yes
C(16) C(17) C(18) 122.5(3) 1_555 1_555 yes
C(3) C(18) C(17) 116.9(2) 1_555 1_555 yes
C(4) C(19) C(20) 117.1(3) 1_555 1_555 yes
C(19) C(20) C(21) 121.0(2) 1_555 1_555 yes
C(12) C(21) C(20) 116.9(3) 1_555 1_555 yes
C(13) C(22) C(23) 118.1(2) 1_555 1_555 yes
C(22) C(23) C(24) 118.3(3) 1_555 1_555 yes
C(5) C(24) C(23) 117.3(3) 1_555 1_555 yes
C(6) C(25) C(26) 113.8(3) 1_555 1_555 yes
C(25) C(26) C(27) 117.6(3) 1_555 1_555 yes
C(14) C(27) C(26) 113.5(3) 1_555 1_555 yes
C(29) C(28) C(33) 123.1(3) 1_555 1_555 yes
C(28) C(29) C(30) 118.3(3) 1_555 1_555 yes
C(28) C(29) C(34) 116.6(3) 1_555 1_555 yes
C(30) C(29) C(34) 124.7(3) 1_555 1_555 yes
C(29) C(30) C(31) 119.7(3) 1_555 1_555 yes
C(29) C(30) C(45) 119.9(3) 1_555 1_555 yes
C(31) C(30) C(45) 120.3(3) 1_555 1_555 yes
C(30) C(31) C(32) 121.0(3) 1_555 1_555 yes
C(30) C(31) C(46) 119.1(3) 1_555 1_555 yes
C(32) C(31) C(46) 119.5(4) 1_555 1_555 yes
C(31) C(32) C(33) 118.6(3) 1_555 1_555 yes
C(31) C(32) C(51) 119.7(4) 1_555 1_555 yes
C(33) C(32) C(51) 121.6(4) 1_555 1_555 yes
C(28) C(33) C(32) 119.0(3) 1_555 1_555 yes
C(28) C(33) C(52) 118.4(4) 1_555 1_555 yes
C(32) C(33) C(52) 122.2(4) 1_555 1_555 yes
C(29) C(34) C(35) 114.0(3) 1_555 1_555 yes
C(34) C(35) C(36) 118.0(4) 1_555 1_555 yes
C(35) C(36) C(37) 114.1(3) 1_555 1_555 yes
C(36) C(37) C(38) 125.9(3) 1_555 1_555 yes
C(36) C(37) C(42) 115.8(3) 1_555 1_555 yes
C(38) C(37) C(42) 117.8(3) 1_555 1_555 yes
C(37) C(38) C(39) 119.5(3) 1_555 1_555 yes
C(37) C(38) C(43) 118.9(3) 1_555 1_555 yes
C(39) C(38) C(43) 121.5(3) 1_555 1_555 yes
C(38) C(39) C(40) 121.0(3) 1_555 1_555 yes
C(38) C(39) C(48) 118.4(3) 1_555 1_555 yes
C(40) C(39) C(48) 120.4(3) 1_555 1_555 yes
C(39) C(40) C(41) 119.2(3) 1_555 1_555 yes
C(39) C(40) C(49) 119.9(3) 1_555 1_555 yes
C(41) C(40) C(49) 120.8(3) 1_555 1_555 yes
C(40) C(41) C(42) 119.0(3) 1_555 1_555 yes
C(40) C(41) C(54) 122.9(3) 1_555 1_555 yes
C(42) C(41) C(54) 117.6(3) 1_555 1_555 yes
C(37) C(42) C(41) 123.3(3) 1_555 1_555 yes
C(38) C(43) C(44) 120.4(3) 1_555 1_555 yes
C(43) C(44) C(45) 127.5(3) 1_555 1_555 yes
C(30) C(45) C(44) 119.2(3) 1_555 1_555 yes
C(31) C(46) C(47) 119.2(3) 1_555 1_555 yes
C(46) C(47) C(48) 128.7(3) 1_555 1_555 yes
C(39) C(48) C(47) 120.0(3) 1_555 1_555 yes
C(40) C(49) C(50) 119.2(3) 1_555 1_555 yes
C(49) C(50) C(51) 128.0(3) 1_555 1_555 yes
C(32) C(51) C(50) 119.6(3) 1_555 1_555 yes
C(33) C(52) C(53) 117.2(3) 1_555 1_555 yes
C(52) C(53) C(54) 130.1(4) 1_555 1_555 yes
C(41) C(54) C(53) 116.2(3) 1_555 1_555 yes

loop_
_geom_bond_atom_site_label_1
_geom_bond_atom_site_label_2
_geom_bond_distance
_geom_bond_publ_flag
C(1) C(2) 1.381(5) yes
C(1) C(6) 1.404(5) yes
C(2) C(3) 1.413(4) yes
C(2) C(7) 1.521(5) yes
C(3) C(4) 1.422(4) yes
C(3) C(18) 1.518(4) yes
C(4) C(5) 1.412(4) yes
C(4) C(19) 1.525(4) yes
C(5) C(6) 1.420(4) yes
C(5) C(24) 1.533(4) yes
C(6) C(25) 1.528(4) yes
C(7) C(8) 1.537(5) yes
C(8) C(9) 1.553(5) yes
C(9) C(10) 1.527(4) yes
C(10) C(11) 1.413(4) yes
C(10) C(15) 1.384(4) yes
C(11) C(12) 1.414(4) yes
C(11) C(16) 1.530(4) yes
C(12) C(13) 1.415(4) yes
C(12) C(21) 1.530(4) yes
C(13) C(14) 1.407(4) yes
C(13) C(22) 1.541(4) yes
C(14) C(15) 1.397(5) yes
C(14) C(27) 1.533(4) yes
C(16) C(17) 1.546(4) yes
C(17) C(18) 1.539(5) yes
C(19) C(20) 1.545(5) yes
C(20) C(21) 1.553(4) yes
C(22) C(23) 1.535(4) yes
C(23) C(24) 1.542(5) yes
C(25) C(26) 1.548(5) yes
C(26) C(27) 1.527(5) yes
C(28) C(29) 1.385(4) yes
C(28) C(33) 1.389(5) yes
C(29) C(30) 1.411(4) yes
C(29) C(34) 1.534(5) yes
C(30) C(31) 1.406(5) yes
C(30) C(45) 1.514(5) yes
C(31) C(32) 1.412(5) yes
C(31) C(46) 1.530(5) yes
C(32) C(33) 1.415(5) yes
C(32) C(51) 1.520(5) yes
C(33) C(52) 1.511(5) yes
C(34) C(35) 1.547(6) yes
C(35) C(36) 1.532(6) yes
C(36) C(37) 1.529(5) yes
C(37) C(38) 1.414(4) yes
C(37) C(42) 1.400(5) yes
C(38) C(39) 1.411(5) yes
C(38) C(43) 1.526(5) yes
C(39) C(40) 1.406(5) yes
C(39) C(48) 1.524(5) yes
C(40) C(41) 1.408(5) yes
C(40) C(49) 1.524(5) yes
C(41) C(42) 1.379(5) yes
C(41) C(54) 1.526(4) yes
C(43) C(44) 1.467(6) yes
C(44) C(45) 1.497(5) yes
C(46) C(47) 1.494(5) yes
C(47) C(48) 1.496(5) yes
C(49) C(50) 1.509(5) yes
C(50) C(51) 1.493(6) yes
C(52) C(53) 1.462(6) yes
C(53) C(54) 1.494(6) yes

loop_
_geom_contact_atom_site_label_1
_geom_contact_atom_site_label_2
_geom_contact_distance
_geom_contact_site_symmetry_2
C(3) C(50) 3.473(5) 1_455
C(12) C(44) 3.532(5) 1_565
C(13) C(44) 3.565(6) 1_565
C(17) C(32) 3.431(5) 1_465
C(17) C(31) 3.532(4) 1_465
C(17) C(51) 3.588(6) 1_465

loop_
_geom_torsion_atom_site_label_1
_geom_torsion_atom_site_label_2
_geom_torsion_atom_site_label_3
_geom_torsion_atom_site_label_4
_geom_torsion
_geom_torsion_site_symmetry_1
_geom_torsion_site_symmetry_2
_geom_torsion_site_symmetry_3
_geom_torsion_site_symmetry_4
_geom_torsion_publ_flag
C(1) C(2) C(3) C(4) 0.9(5) 1_555 1_555 1_555 1_555 yes
C(1) C(2) C(3) C(18) 177.8(3) 1_555 1_555 1_555 1_555 yes
C(1) C(2) C(7) C(8) -63.7(4) 1_555 1_555 1_555 1_555 yes
C(1) C(6) C(5) C(4) -3.9(4) 1_555 1_555 1_555 1_555 yes
C(1) C(6) C(5) C(24) -177.9(3) 1_555 1_555 1_555 1_555 yes
C(1) C(6) C(25) C(26) 58.9(4) 1_555 1_555 1_555 1_555 yes
C(2) C(1) C(6) C(5) 6.6(5) 1_555 1_555 1_555 1_555 yes
C(2) C(1) C(6) C(25) -166.5(3) 1_555 1_555 1_555 1_555 yes
C(2) C(3) C(4) C(5) 1.6(4) 1_555 1_555 1_555 1_555 yes
C(2) C(3) C(4) C(19) 176.8(3) 1_555 1_555 1_555 1_555 yes
C(2) C(3) C(18) C(17) -70.4(4) 1_555 1_555 1_555 1_555 yes
C(2) C(7) C(8) C(9) -59.9(5) 1_555 1_555 1_555 1_555 yes
C(3) C(2) C(1) C(6) -5.1(5) 1_555 1_555 1_555 1_555 yes
C(3) C(2) C(7) C(8) 109.1(4) 1_555 1_555 1_555 1_555 yes
C(3) C(4) C(5) C(6) -0.1(4) 1_555 1_555 1_555 1_555 yes
C(3) C(4) C(5) C(24) 173.9(3) 1_555 1_555 1_555 1_555 yes
C(3) C(4) C(19) C(20) -67.9(4) 1_555 1_555 1_555 1_555 yes
C(3) C(18) C(17) C(16) -42.5(4) 1_555 1_555 1_555 1_555 yes
C(4) C(3) C(2) C(7) -171.8(3) 1_555 1_555 1_555 1_555 yes
C(4) C(3) C(18) C(17) 106.4(3) 1_555 1_555 1_555 1_555 yes
C(4) C(5) C(6) C(25) 168.7(3) 1_555 1_555 1_555 1_555 yes
C(4) C(5) C(24) C(23) -65.6(4) 1_555 1_555 1_555 1_555 yes
C(4) C(19) C(20) C(21) -43.2(4) 1_555 1_555 1_555 1_555 yes
C(5) C(4) C(3) C(18) -175.3(3) 1_555 1_555 1_555 1_555 yes
C(5) C(4) C(19) C(20) 107.4(3) 1_555 1_555 1_555 1_555 yes
C(5) C(6) C(25) C(26) -113.7(4) 1_555 1_555 1_555 1_555 yes
C(5) C(24) C(23) C(22) -46.9(4) 1_555 1_555 1_555 1_555 yes
C(6) C(1) C(2) C(7) 168.0(3) 1_555 1_555 1_555 1_555 yes
C(6) C(5) C(4) C(19) -175.3(3) 1_555 1_555 1_555 1_555 yes
C(6) C(5) C(24) C(23) 108.3(3) 1_555 1_555 1_555 1_555 yes
C(6) C(25) C(26) C(27) 66.2(4) 1_555 1_555 1_555 1_555 yes
C(7) C(2) C(3) C(18) 5.1(5) 1_555 1_555 1_555 1_555 yes
C(7) C(8) C(9) C(10) 59.5(4) 1_555 1_555 1_555 1_555 yes
C(8) C(9) C(10) C(11) -106.7(4) 1_555 1_555 1_555 1_555 yes
C(8) C(9) C(10) C(15) 66.0(4) 1_555 1_555 1_555 1_555 yes
C(9) C(10) C(11) C(12) 169.7(3) 1_555 1_555 1_555 1_555 yes
C(9) C(10) C(11) C(16) -7.2(5) 1_555 1_555 1_555 1_555 yes
C(9) C(10) C(15) C(14) -165.5(3) 1_555 1_555 1_555 1_555 yes
C(10) C(11) C(12) C(13) -2.7(4) 1_555 1_555 1_555 1_555 yes
C(10) C(11) C(12) C(21) -178.4(3) 1_555 1_555 1_555 1_555 yes
C(10) C(11) C(16) C(17) 71.3(4) 1_555 1_555 1_555 1_555 yes
C(10) C(15) C(14) C(13) -6.1(5) 1_555 1_555 1_555 1_555 yes
C(10) C(15) C(14) C(27) 165.8(3) 1_555 1_555 1_555 1_555 yes
C(11) C(10) C(15) C(14) 7.6(5) 1_555 1_555 1_555 1_555 yes
C(11) C(12) C(13) C(14) 4.2(4) 1_555 1_555 1_555 1_555 yes
C(11) C(12) C(13) C(22) -174.1(3) 1_555 1_555 1_555 1_555 yes
C(11) C(12) C(21) C(20) 68.0(4) 1_555 1_555 1_555 1_555 yes
C(11) C(16) C(17) C(18) 43.1(4) 1_555 1_555 1_555 1_555 yes
C(12) C(11) C(10) C(15) -3.0(4) 1_555 1_555 1_555 1_555 yes
C(12) C(11) C(16) C(17) -105.6(3) 1_555 1_555 1_555 1_555 yes
C(12) C(13) C(14) C(15) 0.1(4) 1_555 1_555 1_555 1_555 yes
C(12) C(13) C(14) C(27) -170.9(3) 1_555 1_555 1_555 1_555 yes
C(12) C(13) C(22) C(23) 62.4(4) 1_555 1_555 1_555 1_555 yes
C(12) C(21) C(20) C(19) 44.1(4) 1_555 1_555 1_555 1_555 yes
C(13) C(12) C(11) C(16) 174.2(3) 1_555 1_555 1_555 1_555 yes
C(13) C(12) C(21) C(20) -107.7(3) 1_555 1_555 1_555 1_555 yes
C(13) C(14) C(27) C(26) 105.5(4) 1_555 1_555 1_555 1_555 yes
C(13) C(22) C(23) C(24) 49.2(4) 1_555 1_555 1_555 1_555 yes
C(14) C(13) C(12) C(21) 179.9(3) 1_555 1_555 1_555 1_555 yes
C(14) C(13) C(22) C(23) -115.9(3) 1_555 1_555 1_555 1_555 yes
C(14) C(27) C(26) C(25) -62.5(4) 1_555 1_555 1_555 1_555 yes
C(15) C(10) C(11) C(16) -179.9(3) 1_555 1_555 1_555 1_555 yes
C(15) C(14) C(13) C(22) 178.4(3) 1_555 1_555 1_555 1_555 yes
C(15) C(14) C(27) C(26) -65.8(4) 1_555 1_555 1_555 1_555 yes
C(16) C(11) C(12) C(21) -1.5(4) 1_555 1_555 1_555 1_555 yes
C(18) C(3) C(4) C(19) -0.1(4) 1_555 1_555 1_555 1_555 yes
C(19) C(4) C(5) C(24) -1.3(4) 1_555 1_555 1_555 1_555 yes
C(21) C(12) C(13) C(22) 1.6(4) 1_555 1_555 1_555 1_555 yes
C(22) C(13) C(14) C(27) 7.4(5) 1_555 1_555 1_555 1_555 yes
C(24) C(5) C(6) C(25) -5.4(5) 1_555 1_555 1_555 1_555 yes
C(28) C(29) C(30) C(31) 2.3(4) 1_555 1_555 1_555 1_555 yes
C(28) C(29) C(30) C(45) 178.2(3) 1_555 1_555 1_555 1_555 yes
C(28) C(29) C(34) C(35) -60.6(4) 1_555 1_555 1_555 1_555 yes
C(28) C(33) C(32) C(31) -1.0(5) 1_555 1_555 1_555 1_555 yes
C(28) C(33) C(32) C(51) -178.3(3) 1_555 1_555 1_555 1_555 yes
C(28) C(33) C(52) C(53) 73.0(5) 1_555 1_555 1_555 1_555 yes
C(29) C(28) C(33) C(32) 6.1(5) 1_555 1_555 1_555 1_555 yes
C(29) C(28) C(33) C(52) -167.1(3) 1_555 1_555 1_555 1_555 yes
C(29) C(30) C(31) C(32) 2.6(5) 1_555 1_555 1_555 1_555 yes
C(29) C(30) C(31) C(46) 176.2(3) 1_555 1_555 1_555 1_555 yes
C(29) C(30) C(45) C(44) -97.8(5) 1_555 1_555 1_555 1_555 yes
C(29) C(34) C(35) C(36) -64.5(5) 1_555 1_555 1_555 1_555 yes
C(30) C(29) C(28) C(33) -6.8(5) 1_555 1_555 1_555 1_555 yes
C(30) C(29) C(34) C(35) 111.6(4) 1_555 1_555 1_555 1_555 yes
C(30) C(31) C(32) C(33) -3.2(5) 1_555 1_555 1_555 1_555 yes
C(30) C(31) C(32) C(51) 174.1(3) 1_555 1_555 1_555 1_555 yes
C(30) C(31) C(46) C(47) -93.7(5) 1_555 1_555 1_555 1_555 yes
C(30) C(45) C(44) C(43) 23.7(8) 1_555 1_555 1_555 1_555 yes
C(31) C(30) C(29) C(34) -169.7(3) 1_555 1_555 1_555 1_555 yes
C(31) C(30) C(45) C(44) 78.1(5) 1_555 1_555 1_555 1_555 yes
C(31) C(32) C(33) C(52) 172.0(3) 1_555 1_555 1_555 1_555 yes
C(31) C(32) C(51) C(50) -97.4(5) 1_555 1_555 1_555 1_555 yes
C(31) C(46) C(47) C(48) 16.2(7) 1_555 1_555 1_555 1_555 yes
C(32) C(31) C(30) C(45) -173.3(3) 1_555 1_555 1_555 1_555 yes
C(32) C(31) C(46) C(47) 80.0(5) 1_555 1_555 1_555 1_555 yes
C(32) C(33) C(52) C(53) -100.0(5) 1_555 1_555 1_555 1_555 yes
C(32) C(51) C(50) C(49) 21.1(8) 1_555 1_555 1_555 1_555 yes
C(33) C(28) C(29) C(34) 165.9(3) 1_555 1_555 1_555 1_555 yes
C(33) C(32) C(31) C(46) -176.8(3) 1_555 1_555 1_555 1_555 yes
C(33) C(32) C(51) C(50) 79.8(5) 1_555 1_555 1_555 1_555 yes
C(33) C(52) C(53) C(54) 42.7(8) 1_555 1_555 1_555 1_555 yes
C(34) C(29) C(30) C(45) 6.2(5) 1_555 1_555 1_555 1_555 yes
C(34) C(35) C(36) C(37) 62.2(6) 1_555 1_555 1_555 1_555 yes
C(35) C(36) C(37) C(38) -107.0(5) 1_555 1_555 1_555 1_555 yes
C(35) C(36) C(37) C(42) 64.2(5) 1_555 1_555 1_555 1_555 yes
C(36) C(37) C(38) C(39) 170.0(3) 1_555 1_555 1_555 1_555 yes
C(36) C(37) C(38) C(43) -6.2(5) 1_555 1_555 1_555 1_555 yes
C(36) C(37) C(42) C(41) -166.8(3) 1_555 1_555 1_555 1_555 yes
C(37) C(38) C(39) C(40) -2.5(4) 1_555 1_555 1_555 1_555 yes
C(37) C(38) C(39) C(48) -177.8(3) 1_555 1_555 1_555 1_555 yes
C(37) C(38) C(43) C(44) 102.4(5) 1_555 1_555 1_555 1_555 yes
C(37) C(42) C(41) C(40) -5.5(5) 1_555 1_555 1_555 1_555 yes
C(37) C(42) C(41) C(54) 166.6(3) 1_555 1_555 1_555 1_555 yes
C(38) C(37) C(42) C(41) 5.1(5) 1_555 1_555 1_555 1_555 yes
C(38) C(39) C(40) C(41) 2.2(5) 1_555 1_555 1_555 1_555 yes
C(38) C(39) C(40) C(49) -174.7(3) 1_555 1_555 1_555 1_555 yes
C(38) C(39) C(48) C(47) 95.3(4) 1_555 1_555 1_555 1_555 yes
C(38) C(43) C(44) C(45) -25.9(8) 1_555 1_555 1_555 1_555 yes
C(39) C(38) C(37) C(42) -1.0(4) 1_555 1_555 1_555 1_555 yes
C(39) C(38) C(43) C(44) -73.7(5) 1_555 1_555 1_555 1_555 yes
C(39) C(40) C(41) C(42) 1.7(5) 1_555 1_555 1_555 1_555 yes
C(39) C(40) C(41) C(54) -169.9(3) 1_555 1_555 1_555 1_555 yes
C(39) C(40) C(49) C(50) 95.1(4) 1_555 1_555 1_555 1_555 yes
C(39) C(48) C(47) C(46) -17.3(7) 1_555 1_555 1_555 1_555 yes
C(40) C(39) C(38) C(43) 173.6(3) 1_555 1_555 1_555 1_555 yes
C(40) C(39) C(48) C(47) -80.0(5) 1_555 1_555 1_555 1_555 yes
C(40) C(41) C(54) C(53) 98.1(5) 1_555 1_555 1_555 1_555 yes
C(40) C(49) C(50) C(51) -20.6(7) 1_555 1_555 1_555 1_555 yes
C(41) C(40) C(39) C(48) 177.4(3) 1_555 1_555 1_555 1_555 yes
C(41) C(40) C(49) C(50) -81.8(5) 1_555 1_555 1_555 1_555 yes
C(41) C(54) C(53) C(52) -42.0(8) 1_555 1_555 1_555 1_555 yes
C(42) C(37) C(38) C(43) -177.2(3) 1_555 1_555 1_555 1_555 yes
C(42) C(41) C(40) C(49) 178.6(3) 1_555 1_555 1_555 1_555 yes
C(42) C(41) C(54) C(53) -73.7(5) 1_555 1_555 1_555 1_555 yes
C(43) C(38) C(39) C(48) -1.7(4) 1_555 1_555 1_555 1_555 yes
C(45) C(30) C(31) C(46) 0.3(5) 1_555 1_555 1_555 1_555 yes
C(46) C(31) C(32) C(51) 0.5(5) 1_555 1_555 1_555 1_555 yes
C(48) C(39) C(40) C(49) 0.5(5) 1_555 1_555 1_555 1_555 yes
C(49) C(40) C(41) C(54) 6.9(5) 1_555 1_555 1_555 1_555 yes
C(51) C(32) C(33) C(52) -5.3(5) 1_555 1_555 1_555 1_555 yes
